data_7213502
loop_
_publ_author_name
'R. Gareth Davies'
'Vernon C. Gibson'
'Michael B. Hursthouse'
'Mark E. Light'
'Edward L. Marshall'
'Michael North'
'David A. Robson'
'Ian Thompson'
'Andrew J. P. White'
'David J. Williams'
'Paul J. Williams'

_publ_section_title
;
 Synthesis of nucleic-acid base containing norbornene derivatives as
 monomers for ring-opening-metathesis--polymerization
;
_journal_issue 24
_journal_name_full 'Journal of the Chemical Society, Perkin Transactions 1'
_journal_page_first 3365
_journal_page_last 3381
_journal_paper_doi 10.1039/b107139d
_journal_year 2001
_chemical_formula_sum 'C18 H18 N6 O4'
_chemical_formula_weight 382.38
_chemical_name_systematic
; 
? 
;
_space_group_IT_number 2
_symmetry_cell_setting triclinic
_symmetry_space_group_name_Hall '-P 1'
_symmetry_space_group_name_H-M 'P -1'
_atom_sites_solution_hydrogens geom
_atom_sites_solution_primary direct
_atom_sites_solution_secondary difmap
_audit_creation_method SHELXL-97
_cell_angle_alpha 103.438(2)
_cell_angle_beta 98.437(3)
_cell_angle_gamma 102.274(3)
_cell_formula_units_Z 2
_cell_length_a 6.7111(2)
_cell_length_b 9.2637(5)
_cell_length_c 15.5593(8)
_cell_measurement_temperature 293(2)
_cell_volume 899.54(7)
_computing_structure_refinement 'SHELXL-97 (Sheldrick, 1997)'
_computing_structure_solution 'SHELXS-97 (Sheldrick, 1990)'
_diffrn_ambient_temperature 293(2)
_diffrn_measured_fraction_theta_full 0.980
_diffrn_measured_fraction_theta_max 0.980
_diffrn_radiation_monochromator graphite
_diffrn_radiation_source 'fine-focus sealed tube'
_diffrn_radiation_type MoK\a
_diffrn_radiation_wavelength 0.71073
_diffrn_reflns_av_R_equivalents 0.0711
_diffrn_reflns_av_sigmaI/netI 0.0504
_diffrn_reflns_limit_h_max 7
_diffrn_reflns_limit_h_min -7
_diffrn_reflns_limit_k_max 11
_diffrn_reflns_limit_k_min -11
_diffrn_reflns_limit_l_max 18
_diffrn_reflns_limit_l_min -18
_diffrn_reflns_number 11622
_diffrn_reflns_theta_full 25.02
_diffrn_reflns_theta_max 25.02
_diffrn_reflns_theta_min 2.34
_exptl_absorpt_coefficient_mu 0.104
_exptl_crystal_density_diffrn 1.412
_exptl_crystal_density_method 'not measured'
_exptl_crystal_F_000 400
_refine_diff_density_max 0.445
_refine_diff_density_min -0.292
_refine_diff_density_rms 0.057
_refine_ls_extinction_method none
_refine_ls_goodness_of_fit_ref 1.018
_refine_ls_hydrogen_treatment mixed
_refine_ls_matrix_type full
_refine_ls_number_parameters 325
_refine_ls_number_reflns 3097
_refine_ls_number_restraints 0
_refine_ls_restrained_S_all 1.018
_refine_ls_R_factor_all 0.0567
_refine_ls_R_factor_gt 0.0431
_refine_ls_shift/su_max 0.000
_refine_ls_shift/su_mean 0.000
_refine_ls_structure_factor_coef Fsqd
_refine_ls_weighting_details 'w=1/[\s^2^(Fo^2^)+(0.0736P)^2^+0.1435P] where P=(Fo^2^+2Fc^2^)/3'
_refine_ls_weighting_scheme calc
_refine_ls_wR_factor_gt 0.1108
_refine_ls_wR_factor_ref 0.1206
_reflns_number_gt 2520
_reflns_number_total 3097
_reflns_threshold_expression >2sigma(I)
_cod_data_source_file b107139dsup1.cif
_cod_data_source_block s92
_cod_depositor_comments
;
The following automatic conversions were performed:

'_symmetry_cell_setting' value 'Triclinic' changed to 'triclinic'
according to /home/saulius/struct/CIF-dictionaries/cif_core.dic
dictionary named 'cif_core.dic' version 2.4.2 from 2011-04-26.

Automatic conversion script
Id: cif_fix_values 1891 2012-01-12 08:04:46Z andrius 

The following automatic conversions were performed:

'_refine_ls_weighting_scheme' value 'calc
w=1/[\s^2^(Fo^2^)+(0.0736P)^2^+0.1435P] where P=(Fo^2^+2Fc^2^)/3' was
changed to 'calc'. New tag '_refine_ls_weighting_details' was
created. The value of the new tag was set to
'w=1/[\s^2^(Fo^2^)+(0.0736P)^2^+0.1435P] where P=(Fo^2^+2Fc^2^)/3'.

Automatic conversion script
Id: cif_fix_values 3143 2015-03-26 13:38:13Z robertas 
;
_cod_original_sg_symbol_H-M P-1
_cod_database_code 7213502

loop_
_symmetry_equiv_pos_as_xyz
'x, y, z'
'-x, -y, -z'

loop_
_atom_site_label
_atom_site_type_symbol
_atom_site_fract_x
_atom_site_fract_y
_atom_site_fract_z
_atom_site_U_iso_or_equiv
_atom_site_adp_type
_atom_site_occupancy
_atom_site_calc_flag
O2 O 0.18230(17) 0.95357(13) 0.25601(8) 0.0210(3) Uani 1 d
O3 O -0.22070(19) 0.92465(15) 0.33553(9) 0.0307(3) Uani 1 d
C5 C -0.4392(2) 1.17612(19) 0.08371(11) 0.0184(4) Uani 1 d
N3 N -0.0945(2) 1.20974(16) 0.04605(10) 0.0210(4) Uani 1 d
O4 O 0.3174(2) 0.77949(16) 0.47590(10) 0.0352(4) Uani 1 d
O1 O 0.10194(19) 1.18016(14) 0.26273(9) 0.0276(3) Uani 1 d
N5 N -0.5598(2) 1.08246(17) 0.12501(10) 0.0203(3) Uani 1 d
N4 N -0.2488(2) 1.02759(16) 0.12352(9) 0.0193(3) Uani 1 d
C3 C -0.2482(3) 1.14266(19) 0.08208(11) 0.0176(4) Uani 1 d
N1 N -0.6465(2) 1.3473(2) 0.04979(12) 0.0260(4) Uani 1 d
N2 N -0.3232(2) 1.36730(17) 0.01111(10) 0.0217(4) Uani 1 d
C10 C -0.1340(3) 0.8423(2) 0.36913(12) 0.0227(4) Uani 1 d
C7 C 0.0761(2) 1.0467(2) 0.22660(12) 0.0196(4) Uani 1 d
C1 C -0.4743(2) 1.2970(2) 0.04830(12) 0.0195(4) Uani 1 d
C2 C -0.1490(3) 1.3174(2) 0.01145(12) 0.0217(4) Uani 1 d
C4 C -0.4395(3) 0.9973(2) 0.14777(12) 0.0201(4) Uani 1 d
N6 N 0.0739(2) 0.88555(16) 0.41270(10) 0.0213(4) Uani 1 d
C13 C 0.1395(3) 0.7688(2) 0.44153(12) 0.0233(4) Uani 1 d
C9 C 0.2163(3) 1.0328(2) 0.41883(12) 0.0229(4) Uani 1 d
C6 C -0.0807(3) 0.9555(2) 0.14044(12) 0.0206(4) Uani 1 d
C8 C 0.3299(3) 1.0222(2) 0.34184(12) 0.0243(4) Uani 1 d
C14 C -0.2838(3) 0.5624(2) 0.27424(13) 0.0315(5) Uani 1 d
C11 C -0.2269(3) 0.6799(2) 0.37029(12) 0.0243(4) Uani 1 d
C12 C -0.0468(3) 0.6310(2) 0.41926(13) 0.0250(4) Uani 1 d
C16 C -0.2217(3) 0.3663(2) 0.33199(15) 0.0350(5) Uani 1 d
C17 C -0.0228(3) 0.4918(2) 0.34658(14) 0.0306(5) Uani 1 d
C15 C -0.3756(3) 0.4086(2) 0.28980(14) 0.0355(5) Uani 1 d
C18 C -0.0674(3) 0.5445(3) 0.26097(14) 0.0350(5) Uani 1 d
H9B H 0.316(3) 1.060(2) 0.4783(13) 0.025(5) Uiso 1 d
H4 H -0.476(3) 0.919(2) 0.1791(12) 0.018(5) Uiso 1 d
H6A H -0.140(3) 0.848(2) 0.1447(12) 0.022(5) Uiso 1 d
H18B H 0.022(3) 0.644(3) 0.2600(14) 0.037(6) Uiso 1 d
H9A H 0.127(3) 1.104(2) 0.4165(13) 0.026(5) Uiso 1 d
H11 H -0.342(3) 0.679(2) 0.3993(13) 0.026(5) Uiso 1 d
H8B H 0.407(3) 1.126(2) 0.3443(13) 0.024(5) Uiso 1 d
H6B H -0.004(3) 0.950(2) 0.0915(14) 0.030(5) Uiso 1 d
H12 H -0.068(3) 0.608(2) 0.4741(14) 0.028(5) Uiso 1 d
H2 H -0.046(3) 1.370(2) -0.0180(13) 0.024(5) Uiso 1 d
H8A H 0.423(3) 0.951(2) 0.3441(14) 0.033(5) Uiso 1 d
H17 H 0.106(3) 0.465(2) 0.3588(14) 0.036(6) Uiso 1 d
H18A H -0.072(4) 0.461(3) 0.2042(17) 0.050(7) Uiso 1 d
H16 H -0.231(4) 0.274(3) 0.3577(16) 0.052(7) Uiso 1 d
H14 H -0.367(3) 0.596(2) 0.2298(15) 0.031(5) Uiso 1 d
H1NB H -0.655(3) 1.433(3) 0.0304(14) 0.036(6) Uiso 1 d
H15 H -0.523(4) 0.361(3) 0.2773(15) 0.046(6) Uiso 1 d
H1NA H -0.753(4) 1.295(3) 0.0683(15) 0.039(6) Uiso 1 d

loop_
_atom_site_aniso_label
_atom_site_aniso_U_11
_atom_site_aniso_U_22
_atom_site_aniso_U_33
_atom_site_aniso_U_23
_atom_site_aniso_U_13
_atom_site_aniso_U_12
O2 0.0181(6) 0.0249(7) 0.0231(7) 0.0090(5) 0.0035(5) 0.0094(5)
O3 0.0197(7) 0.0347(8) 0.0429(8) 0.0178(7) 0.0058(6) 0.0106(6)
C5 0.0155(9) 0.0204(9) 0.0182(9) 0.0041(7) 0.0014(7) 0.0046(7)
N3 0.0164(8) 0.0235(8) 0.0256(8) 0.0088(7) 0.0060(6) 0.0069(6)
O4 0.0243(8) 0.0348(8) 0.0415(8) 0.0132(7) -0.0090(6) 0.0044(6)
O1 0.0256(7) 0.0207(8) 0.0348(8) 0.0055(6) 0.0018(6) 0.0075(5)
N5 0.0167(8) 0.0224(8) 0.0219(8) 0.0076(6) 0.0044(6) 0.0033(6)
N4 0.0173(8) 0.0218(8) 0.0203(7) 0.0069(6) 0.0030(6) 0.0074(6)
C3 0.0164(9) 0.0185(9) 0.0178(9) 0.0048(7) 0.0026(7) 0.0046(6)
N1 0.0152(8) 0.0281(9) 0.0422(10) 0.0190(8) 0.0085(7) 0.0092(7)
N2 0.0169(8) 0.0232(8) 0.0280(8) 0.0104(7) 0.0058(6) 0.0071(6)
C10 0.0179(9) 0.0297(11) 0.0217(9) 0.0057(8) 0.0071(7) 0.0078(7)
C7 0.0155(9) 0.0231(10) 0.0247(9) 0.0096(8) 0.0078(7) 0.0087(7)
C1 0.0135(9) 0.0212(9) 0.0215(9) 0.0038(7) 0.0006(7) 0.0040(7)
C2 0.0167(9) 0.0241(10) 0.0275(10) 0.0107(8) 0.0074(7) 0.0058(7)
C4 0.0174(9) 0.0213(10) 0.0218(9) 0.0069(8) 0.0040(7) 0.0045(7)
N6 0.0189(8) 0.0223(8) 0.0211(8) 0.0058(6) 0.0011(6) 0.0036(6)
C13 0.0242(10) 0.0254(10) 0.0181(9) 0.0039(8) 0.0013(7) 0.0057(7)
C9 0.0206(10) 0.0216(10) 0.0241(10) 0.0053(8) 0.0015(8) 0.0037(7)
C6 0.0208(9) 0.0210(10) 0.0232(10) 0.0087(8) 0.0041(7) 0.0096(7)
C8 0.0153(9) 0.0306(11) 0.0272(10) 0.0103(8) 0.0004(7) 0.0062(8)
C14 0.0276(11) 0.0337(12) 0.0248(10) 0.0043(9) -0.0035(8) 0.0002(8)
C11 0.0195(10) 0.0265(10) 0.0256(10) 0.0067(8) 0.0054(8) 0.0032(7)
C12 0.0238(10) 0.0262(10) 0.0243(10) 0.0092(8) 0.0029(8) 0.0044(7)
C16 0.0351(12) 0.0239(11) 0.0382(12) 0.0018(9) 0.0047(9) 0.0006(8)
C17 0.0252(11) 0.0250(11) 0.0383(12) 0.0034(9) 0.0064(9) 0.0051(8)
C15 0.0304(12) 0.0295(12) 0.0358(12) 0.0005(9) 0.0014(9) -0.0023(9)
C18 0.0361(12) 0.0303(12) 0.0303(11) -0.0016(9) 0.0100(9) -0.0002(9)

loop_
_atom_type_symbol
_atom_type_description
_atom_type_scat_dispersion_real
_atom_type_scat_dispersion_imag
_atom_type_scat_source
C C 0.0033 0.0016 'International Tables Vol C Tables 4.2.6.8 and 6.1.1.4'
H H 0.0000 0.0000 'International Tables Vol C Tables 4.2.6.8 and 6.1.1.4'
N N 0.0061 0.0033 'International Tables Vol C Tables 4.2.6.8 and 6.1.1.4'
O O 0.0106 0.0060 'International Tables Vol C Tables 4.2.6.8 and 6.1.1.4'

loop_
_geom_angle_atom_site_label_1
_geom_angle_atom_site_label_2
_geom_angle_atom_site_label_3
_geom_angle
C7 O2 C8 115.66(14)
C3 C5 N5 110.84(15)
C3 C5 C1 117.11(16)
N5 C5 C1 132.00(15)
C2 N3 C3 110.64(14)
C4 N5 C5 103.53(14)
C3 N4 C4 105.83(14)
C3 N4 C6 126.90(15)
C4 N4 C6 127.25(15)
N3 C3 N4 127.46(15)
N3 C3 C5 126.65(16)
N4 C3 C5 105.89(15)
C2 N2 C1 117.81(15)
O3 C10 N6 124.02(17)
O3 C10 C11 127.36(16)
N6 C10 C11 108.62(15)
O1 C7 O2 125.31(16)
O1 C7 C6 125.57(15)
O2 C7 C6 109.12(14)
N1 C1 N2 118.37(16)
N1 C1 C5 123.66(16)
N2 C1 C5 117.97(15)
N3 C2 N2 129.70(17)
N5 C4 N4 113.90(16)
C10 N6 C13 113.24(15)
C10 N6 C9 123.49(15)
C13 N6 C9 122.93(15)
O4 C13 N6 123.82(17)
O4 C13 C12 128.02(17)
N6 C13 C12 108.13(15)
N6 C9 C8 111.80(15)
N4 C6 C7 111.82(14)
O2 C8 C9 110.18(14)
C15 C14 C18 100.35(17)
C15 C14 C11 104.87(16)
C18 C14 C11 100.87(15)
C10 C11 C12 105.06(14)
C10 C11 C14 113.11(16)
C12 C11 C14 102.48(15)
C13 C12 C11 104.87(15)
C13 C12 C17 112.34(15)
C11 C12 C17 103.39(15)
C15 C16 C17 107.62(19)
C16 C17 C18 100.03(17)
C16 C17 C12 105.30(16)
C18 C17 C12 100.61(16)
C16 C15 C14 107.60(18)
C17 C18 C14 93.79(16)

loop_
_geom_bond_atom_site_label_1
_geom_bond_atom_site_label_2
_geom_bond_distance
O2 C7 1.345(2)
O2 C8 1.456(2)
O3 C10 1.216(2)
C5 C3 1.383(2)
C5 N5 1.391(2)
C5 C1 1.405(2)
N3 C2 1.329(2)
N3 C3 1.351(2)
O4 C13 1.208(2)
O1 C7 1.197(2)
N5 C4 1.310(2)
N4 C3 1.368(2)
N4 C4 1.377(2)
N4 C6 1.450(2)
N1 C1 1.336(2)
N2 C2 1.345(2)
N2 C1 1.361(2)
C10 N6 1.388(2)
C10 C11 1.507(3)
C7 C6 1.517(2)
N6 C13 1.391(2)
N6 C9 1.463(2)
C13 C12 1.517(3)
C9 C8 1.507(3)
C14 C15 1.516(3)
C14 C18 1.534(3)
C14 C11 1.569(3)
C11 C12 1.539(3)
C12 C17 1.560(3)
C16 C15 1.321(3)
C16 C17 1.521(3)
C17 C18 1.533(3)

loop_
_geom_hbond_atom_site_label_D
_geom_hbond_atom_site_label_H
_geom_hbond_atom_site_label_A
_geom_hbond_distance_DH
_geom_hbond_distance_HA
_geom_hbond_distance_DA
_geom_hbond_angle_DHA
_geom_hbond_site_symmetry_A
N1 H1NB N2 0.92(2) 2.12(2) 3.044(2) 178.6(19) 2_485
N1 H1NA N3 0.90(2) 2.21(2) 2.992(2) 145.8(19) 1_455
